data_8105305
loop_
_publ_author_name
'Jiao, Liang'
'Tan, Hui'
'Sun, Jinrong'
'Zhang, Longduo'
'Wu, Qiong'

_publ_section_title
;
 Crystal structure of
 rac-trans-N,N&#x2032;-bis(3,5-dibromosalicylidene)-1,2-cyclohexanediamine,
 C20H18Br4N2O2
;
_journal_issue 4
_journal_name_full 'Zeitschrift f\"ur Kristallographie - New Crystal Structures'
_journal_page_first 847
_journal_page_last 848
_journal_paper_doi 10.1515/ncrs-2020-0052
_journal_volume 235
_journal_year 2020
_chemical_formula_moiety 'C20 H18 Br4 N2 O2'
_chemical_formula_sum 'C20 H18 Br4 N2 O2'
_chemical_formula_weight 638.00
_chemical_name_systematic
;
rac-<i>trans</i>-<i>N</i>,<i>N</i>'-bis(3,5-bromosalicylidene)-1,2-\
cyclohexanediamine, C~20~H~18~Br~4~N~2~O~2~
;
_space_group_crystal_system monoclinic
_space_group_IT_number 14
_space_group_name_Hall '-P 2ybc'
_space_group_name_H-M_alt 'P 1 21/c 1'
_atom_sites_solution_hydrogens geom
_atom_sites_solution_primary direct
_atom_sites_solution_secondary difmap
_audit_creation_method SHELXL-2008
_cell_angle_alpha 90.00
_cell_angle_beta 90.809(2)
_cell_angle_gamma 90.00
_cell_formula_units_Z 4
_cell_length_a 9.1119(6)
_cell_length_b 17.8211(12)
_cell_length_c 13.5228(8)
_cell_measurement_reflns_used 4618
_cell_measurement_temperature 273(2)
_cell_measurement_theta_max 26.36
_cell_measurement_theta_min 2.94
_cell_volume 2195.7(2)
_computing_cell_refinement 'CrysAlisPro 1.171.38.41 (Rigaku OD, 2015)'
_computing_data_collection 'CrysAlisPro 1.171.38.41 (Rigaku OD, 2015)'
_computing_data_reduction 'CrysAlisPro 1.171.38.41 (Rigaku OD, 2015)'
_computing_molecular_graphics 'Olex2 (Dolomanov et al., 2009)'
_computing_publication_material 'Olex2 (Dolomanov et al., 2009)'
_computing_structure_refinement 'XL (Sheldrick, 2008)'
_computing_structure_solution 'SHELXS-97 (Sheldrick, 1990)'
_diffrn_ambient_temperature 273.15
_diffrn_measured_fraction_theta_full 0.967
_diffrn_measured_fraction_theta_max 0.967
_diffrn_measurement_device_type 'CCD area detector'
_diffrn_measurement_method 'phi and omega scans'
_diffrn_radiation_monochromator graphite
_diffrn_radiation_type MoK\a
_diffrn_radiation_wavelength 0.71073
_diffrn_reflns_av_R_equivalents 0.0351
_diffrn_reflns_av_unetI/netI 0.0569
_diffrn_reflns_limit_h_max 9
_diffrn_reflns_limit_h_min -11
_diffrn_reflns_limit_k_max 22
_diffrn_reflns_limit_k_min -13
_diffrn_reflns_limit_l_max 13
_diffrn_reflns_limit_l_min -16
_diffrn_reflns_number 7499
_diffrn_reflns_theta_full 26.40
_diffrn_reflns_theta_max 26.40
_diffrn_reflns_theta_min 2.94
_diffrn_source 'fine-focus sealed tube'
_exptl_absorpt_coefficient_mu 7.350
_exptl_absorpt_correction_T_max 0.7454
_exptl_absorpt_correction_T_min 0.3986
_exptl_absorpt_correction_type multi-scan
_exptl_absorpt_process_details
;
SADABS-2014/5 (Bruker,2014/5) was used for absorption correction.
wR2(int) was 0.0916 before and 0.0443 after correction.
The Ratio of minimum to maximum transmission is 0.5347.
The \l/2 correction factor is 0.00150.
;
_exptl_crystal_colour 'clear yellowish yellow'
_exptl_crystal_colour_lustre clear
_exptl_crystal_colour_modifier yellowish
_exptl_crystal_colour_primary yellow
_exptl_crystal_density_diffrn 1.930
_exptl_crystal_density_meas .
_exptl_crystal_density_method 'not measured'
_exptl_crystal_description block
_exptl_crystal_F_000 1232
_exptl_crystal_size_max 0.18
_exptl_crystal_size_mid 0.16
_exptl_crystal_size_min 0.12
_refine_diff_density_max 0.738
_refine_diff_density_min -0.732
_refine_diff_density_rms 0.127
_refine_ls_extinction_method none
_refine_ls_goodness_of_fit_ref 1.107
_refine_ls_hydrogen_treatment constr
_refine_ls_matrix_type full
_refine_ls_number_parameters 255
_refine_ls_number_reflns 4348
_refine_ls_number_restraints 0
_refine_ls_restrained_S_all 1.107
_refine_ls_R_factor_all 0.0579
_refine_ls_R_factor_gt 0.0448
_refine_ls_shift/su_max 0.000
_refine_ls_shift/su_mean 0.000
_refine_ls_structure_factor_coef Fsqd
_refine_ls_weighting_details 'calc w=1/[\s^2^(Fo^2^)+(0.0186P)^2^+7.7727P] where P=(Fo^2^+2Fc^2^)/3'
_refine_ls_weighting_scheme calc
_refine_ls_wR_factor_gt 0.0926
_refine_ls_wR_factor_ref 0.0963
_reflns_number_gt 3643
_reflns_number_total 4348
_reflns_threshold_expression >2sigma(I)
_cod_data_source_file suppl_ncrs-2020-0052_suppl.cif
_cod_data_source_block Jl
_cod_original_sg_symbol_H-M 'P 21/c'
_cod_database_code 8105305
_olex2_refinement_description
;
1. Fixed Uiso
 At 1.2 times of:
  All C(H) groups, All C(H,H) groups
 At 1.5 times of:
  All O(H) groups
2.a Ternary CH refined with riding coordinates:
 C8(H8), C13(H13)
2.b Secondary CH2 refined with riding coordinates:
 C12(H12A,H12B), C9(H9A,H9B), C10(H10A,H10B), C11(H11A,H11B)
2.c Aromatic/amide H refined with riding coordinates:
 C16(H16), C7(H7), C14(H14), C18(H18), C5(H5), C3(H3)
2.d Idealised tetrahedral OH refined as rotating group:
 O2(H2), O1(H1)
;

loop_
_space_group_symop_id
_space_group_symop_operation_xyz
1 'x, y, z'
2 '-x, y+1/2, -z+1/2'
3 '-x, -y, -z'
4 'x, -y-1/2, z-1/2'

loop_
_atom_site_label
_atom_site_type_symbol
_atom_site_fract_x
_atom_site_fract_y
_atom_site_fract_z
_atom_site_U_iso_or_equiv
_atom_site_adp_type
_atom_site_occupancy
_atom_site_calc_flag
_atom_site_disorder_assembly
_atom_site_disorder_group
_atom_site_refinement_flags_posn
Br1 Br 0.45469(6) -0.16449(3) 0.13869(4) 0.03128(15) Uani 1 d . . .
Br2 Br 0.71811(6) 0.12188(3) 0.12434(4) 0.02764(14) Uani 1 d . . .
Br3 Br 0.10675(5) 0.03553(3) -0.36191(4) 0.02908(15) Uani 1 d . . .
Br4 Br 0.64831(6) 0.18303(3) -0.42078(4) 0.02950(15) Uani 1 d . . .
C1 C 0.6642(5) -0.1210(3) -0.0044(4) 0.0192(10) Uani 1 d . . .
C2 C 0.5853(5) -0.0971(3) 0.0782(3) 0.0164(10) Uani 1 d . . .
C3 C 0.6020(5) -0.0257(3) 0.1152(3) 0.0175(10) Uani 1 d . . .
H3 H 0.5483 -0.0106 0.1697 0.021 Uiso 1 calc . . R
C4 C 0.6985(5) 0.0235(3) 0.0714(3) 0.0176(10) Uani 1 d . . .
C5 C 0.7784(5) 0.0021(3) -0.0097(3) 0.0184(10) Uani 1 d . . .
H5 H 0.8435 0.0356 -0.0384 0.022 Uiso 1 calc . . R
C6 C 0.7615(5) -0.0697(3) -0.0485(3) 0.0168(10) Uani 1 d . . .
C7 C 0.8476(5) -0.0929(3) -0.1334(4) 0.0199(11) Uani 1 d . . .
H7 H 0.9143 -0.0595 -0.1605 0.024 Uiso 1 calc . . R
C8 C 0.9238(5) -0.1804(3) -0.2541(3) 0.0175(10) Uani 1 d . . .
H8 H 0.9989 -0.1419 -0.2642 0.021 Uiso 1 calc . . R
C9 C 0.9986(6) -0.2548(3) -0.2320(4) 0.0247(12) Uani 1 d . . .
H9A H 1.0581 -0.2499 -0.1723 0.030 Uiso 1 calc . . R
H9B H 0.9245 -0.2927 -0.2202 0.030 Uiso 1 calc . . R
C10 C 1.0948(6) -0.2800(3) -0.3160(4) 0.0283(12) Uani 1 d . . .
H10A H 1.1345 -0.3293 -0.3014 0.034 Uiso 1 calc . . R
H10B H 1.1764 -0.2454 -0.3226 0.034 Uiso 1 calc . . R
C11 C 1.0071(6) -0.2828(3) -0.4132(4) 0.0286(13) Uani 1 d . . .
H11A H 0.9346 -0.3225 -0.4097 0.034 Uiso 1 calc . . R
H11B H 1.0727 -0.2943 -0.4669 0.034 Uiso 1 calc . . R
C12 C 0.9293(6) -0.2080(3) -0.4347(4) 0.0277(12) Uani 1 d . . .
H12A H 0.8719 -0.2122 -0.4954 0.033 Uiso 1 calc . . R
H12B H 1.0017 -0.1688 -0.4435 0.033 Uiso 1 calc . . R
C13 C 0.8283(5) -0.1875(3) -0.3490(3) 0.0180(10) Uani 1 d . . .
H13 H 0.7542 -0.2267 -0.3404 0.022 Uiso 1 calc . . R
C14 C 0.6165(5) -0.1116(3) -0.3607(3) 0.0187(10) Uani 1 d . . .
H14 H 0.5629 -0.1551 -0.3495 0.022 Uiso 1 calc . . R
C15 C 0.5395(5) -0.0400(3) -0.3704(3) 0.0149(10) Uani 1 d . . .
C16 C 0.3859(5) -0.0370(3) -0.3647(3) 0.0158(10) Uani 1 d . . .
H16 H 0.3322 -0.0808 -0.3563 0.019 Uiso 1 calc . . R
C17 C 0.3151(5) 0.0311(3) -0.3715(3) 0.0199(11) Uani 1 d . . .
C18 C 0.3917(5) 0.0970(3) -0.3867(3) 0.0212(11) Uani 1 d . . .
H18 H 0.3426 0.1426 -0.3918 0.025 Uiso 1 calc . . R
C19 C 0.5436(5) 0.0938(3) -0.3943(3) 0.0169(10) Uani 1 d . . .
C20 C 0.6210(5) 0.0266(3) -0.3855(3) 0.0151(10) Uani 1 d . . .
N1 N 0.8329(4) -0.1585(2) -0.1712(3) 0.0163(8) Uani 1 d . . .
N2 N 0.7567(4) -0.1155(2) -0.3673(3) 0.0186(9) Uani 1 d . . .
O1 O 0.6454(4) -0.1908(2) -0.0387(3) 0.0263(8) Uani 1 d . . .
H1 H 0.6958 -0.1969 -0.0878 0.039 Uiso 1 calc . . GR
O2 O 0.7674(3) 0.0268(2) -0.3914(3) 0.0229(8) Uani 1 d . . .
H2 H 0.7975 -0.0165 -0.3939 0.034 Uiso 1 calc . . GR

loop_
_atom_site_aniso_label
_atom_site_aniso_U_11
_atom_site_aniso_U_22
_atom_site_aniso_U_33
_atom_site_aniso_U_23
_atom_site_aniso_U_13
_atom_site_aniso_U_12
Br2 0.0408(3) 0.0181(3) 0.0241(3) -0.0058(2) 0.0041(2) -0.0027(2)
Br3 0.0112(2) 0.0337(3) 0.0424(3) -0.0018(3) 0.0020(2) 0.0040(2)
Br1 0.0328(3) 0.0330(3) 0.0283(3) -0.0055(2) 0.0120(2) -0.0152(3)
Br4 0.0271(3) 0.0200(3) 0.0413(3) 0.0038(2) -0.0051(2) -0.0055(2)
C17 0.013(2) 0.029(3) 0.017(2) -0.002(2) -0.0001(19) 0.005(2)
O2 0.0109(16) 0.0233(19) 0.035(2) 0.0020(17) -0.0010(15) -0.0018(15)
O1 0.030(2) 0.0207(19) 0.028(2) -0.0078(16) 0.0087(17) -0.0068(16)
C8 0.014(2) 0.019(2) 0.019(2) -0.003(2) -0.0009(19) 0.003(2)
C16 0.010(2) 0.019(2) 0.018(2) -0.003(2) 0.0037(18) -0.0038(19)
C7 0.020(2) 0.020(3) 0.019(2) 0.000(2) -0.005(2) 0.001(2)
N2 0.017(2) 0.022(2) 0.017(2) -0.0036(18) -0.0021(17) 0.0053(17)
C14 0.022(3) 0.018(2) 0.016(2) 0.001(2) -0.006(2) 0.001(2)
C4 0.017(2) 0.017(2) 0.019(2) 0.001(2) 0.0032(19) 0.003(2)
C15 0.013(2) 0.021(2) 0.011(2) -0.0028(19) -0.0013(18) 0.0032(19)
C1 0.015(2) 0.019(2) 0.023(3) -0.007(2) -0.002(2) -0.001(2)
C18 0.023(3) 0.020(3) 0.021(3) -0.004(2) -0.011(2) 0.006(2)
C12 0.027(3) 0.036(3) 0.020(3) -0.010(2) 0.001(2) 0.008(3)
C5 0.017(2) 0.020(2) 0.019(2) 0.000(2) 0.000(2) -0.001(2)
C13 0.016(2) 0.025(3) 0.013(2) -0.005(2) 0.0048(19) 0.005(2)
C19 0.019(2) 0.015(2) 0.016(2) 0.0000(19) -0.007(2) -0.004(2)
C20 0.011(2) 0.023(3) 0.011(2) 0.000(2) 0.0000(17) 0.001(2)
C3 0.014(2) 0.028(3) 0.011(2) -0.004(2) 0.0019(18) 0.001(2)
N1 0.016(2) 0.022(2) 0.0106(18) -0.0011(17) 0.0041(16) 0.0044(17)
C6 0.015(2) 0.021(2) 0.014(2) -0.001(2) 0.0011(19) 0.000(2)
C2 0.013(2) 0.025(3) 0.011(2) -0.001(2) 0.0074(18) -0.007(2)
C9 0.020(3) 0.027(3) 0.027(3) 0.002(2) -0.004(2) 0.007(2)
C10 0.021(3) 0.026(3) 0.037(3) -0.007(3) -0.004(2) 0.013(2)
C11 0.029(3) 0.035(3) 0.022(3) -0.012(2) 0.005(2) 0.010(3)

loop_
_atom_type_symbol
_atom_type_description
_atom_type_scat_dispersion_real
_atom_type_scat_dispersion_imag
_atom_type_scat_source
C C 0.0033 0.0016 'International Tables Vol C Tables 4.2.6.8 and 6.1.1.4'
H H 0.0000 0.0000 'International Tables Vol C Tables 4.2.6.8 and 6.1.1.4'
Br Br -0.2901 2.4595 'International Tables Vol C Tables 4.2.6.8 and 6.1.1.4'
N N 0.0061 0.0033 'International Tables Vol C Tables 4.2.6.8 and 6.1.1.4'
O O 0.0106 0.0060 'International Tables Vol C Tables 4.2.6.8 and 6.1.1.4'

loop_
_geom_angle_atom_site_label_1
_geom_angle_atom_site_label_2
_geom_angle_atom_site_label_3
_geom_angle
_geom_angle_site_symmetry_1
_geom_angle_site_symmetry_3
C16 C17 Br3 119.9(4) . .
C16 C17 C18 121.4(4) . .
C18 C17 Br3 118.7(4) . .
N1 C8 C13 109.9(4) . .
N1 C8 C9 110.0(4) . .
C9 C8 C13 109.7(4) . .
C17 C16 C15 119.8(4) . .
N1 C7 C6 121.2(5) . .
C14 N2 C13 118.6(4) . .
N2 C14 C15 121.2(5) . .
C5 C4 Br2 120.5(4) . .
C5 C4 C3 120.8(5) . .
C3 C4 Br2 118.7(4) . .
C16 C15 C14 120.4(4) . .
C16 C15 C20 120.1(4) . .
C20 C15 C14 119.5(4) . .
O1 C1 C6 122.3(4) . .
O1 C1 C2 119.6(4) . .
C2 C1 C6 118.2(4) . .
C17 C18 C19 118.7(5) . .
C11 C12 C13 110.1(4) . .
C4 C5 C6 119.9(5) . .
N2 C13 C8 108.3(4) . .
N2 C13 C12 110.7(4) . .
C12 C13 C8 108.1(4) . .
C18 C19 Br4 119.0(4) . .
C18 C19 C20 122.2(4) . .
C20 C19 Br4 118.9(4) . .
O2 C20 C15 122.5(4) . .
O2 C20 C19 119.7(4) . .
C19 C20 C15 117.8(4) . .
C2 C3 C4 119.9(4) . .
C7 N1 C8 119.6(4) . .
C1 C6 C7 119.8(4) . .
C5 C6 C7 120.0(4) . .
C5 C6 C1 120.2(4) . .
C1 C2 Br1 119.1(4) . .
C3 C2 Br1 119.9(3) . .
C3 C2 C1 121.0(4) . .
C10 C9 C8 112.0(4) . .
C9 C10 C11 110.7(4) . .
C10 C11 C12 111.7(4) . .

loop_
_geom_bond_atom_site_label_1
_geom_bond_atom_site_label_2
_geom_bond_distance
_geom_bond_site_symmetry_2
Br2 C4 1.901(5) .
Br3 C17 1.906(5) .
Br1 C2 1.885(5) .
Br4 C19 1.891(5) .
C17 C16 1.376(7) .
C17 C18 1.384(7) .
O2 C20 1.337(5) .
O1 C1 1.339(6) .
C8 C13 1.546(6) .
C8 N1 1.456(6) .
C8 C9 1.519(7) .
C16 C15 1.404(6) .
C7 N1 1.283(6) .
C7 C6 1.458(7) .
N2 C14 1.284(6) .
N2 C13 1.459(6) .
C14 C15 1.462(6) .
C4 C5 1.379(7) .
C4 C3 1.382(7) .
C15 C20 1.416(7) .
C1 C6 1.411(7) .
C1 C2 1.403(7) .
C18 C19 1.391(7) .
C12 C13 1.535(7) .
C12 C11 1.534(7) .
C5 C6 1.390(7) .
C19 C20 1.395(7) .
C3 C2 1.375(7) .
C9 C10 1.513(7) .
C10 C11 1.529(7) .
